data_2208982
loop_
_publ_author_name
'Odaba\,so\(glu, Mustafa'
'B\"uy\"ukg\"ung\"or, Orhan'

_publ_section_title
;
 3-(4-Hydroxyanilino)isobenzofuran-1(3<i>H</i>)-one
;
_journal_coeditor_code RZ2022
_journal_issue 5
_journal_name_full 'Acta Crystallographica Section E'
_journal_page_first o1879
_journal_page_last o1881
_journal_paper_doi 10.1107/S1600536806013031
_journal_volume 62
_journal_year 2006
_chemical_formula_iupac 'C14 H11 N O3'
_chemical_formula_moiety 'C14 H11 N O3'
_chemical_formula_sum 'C14 H11 N O3'
_chemical_formula_weight 241.24
_chemical_name_common 3-(p-hydrohxyanilino)phthalide
_chemical_name_systematic
;
3-(4-Hydroxyanilino)isobenzofuran-1(3H)-one
;
_space_group_IT_number 9
_symmetry_cell_setting monoclinic
_symmetry_space_group_name_Hall 'C -2yc'
_symmetry_space_group_name_H-M 'C 1 c 1'
_atom_sites_solution_hydrogens geom
_atom_sites_solution_primary direct
_atom_sites_solution_secondary difmap
_audit_creation_method SHELXL97
_cell_angle_alpha 90.00
_cell_angle_beta 99.113(6)
_cell_angle_gamma 90.00
_cell_formula_units_Z 4
_cell_length_a 5.9049(4)
_cell_length_b 17.4841(16)
_cell_length_c 11.7553(8)
_cell_measurement_reflns_used 8507
_cell_measurement_temperature 296(2)
_cell_measurement_theta_max 27.91
_cell_measurement_theta_min 2.33
_cell_volume 1198.32(16)
_computing_cell_refinement X-AREA
_computing_data_collection 'X-AREA (Stoe & Cie, 2002)'
_computing_data_reduction 'X-RED32 (Stoe & Cie, 2002)'
_computing_molecular_graphics 'ORTEP-3 for Windows (Farrugia, 1997)'
_computing_publication_material 'WinGX (Farrugia, 1999)'
_computing_structure_refinement 'SHELXL97 (Sheldrick, 1997)'
_computing_structure_solution 'SHELXS97 (Sheldrick, 1990)'
_diffrn_ambient_temperature 296(2)
_diffrn_detector_area_resol_mean 6.67
_diffrn_measured_fraction_theta_full 0.999
_diffrn_measured_fraction_theta_max 0.999
_diffrn_measurement_device '2-circle goniometer'
_diffrn_measurement_device_type 'Stoe IPDS-2'
_diffrn_measurement_method \w
_diffrn_radiation_monochromator 'plane graphite'
_diffrn_radiation_source 'fine-focus sealed tube'
_diffrn_radiation_type MoK\a
_diffrn_radiation_wavelength 0.71073
_diffrn_reflns_av_R_equivalents 0.0306
_diffrn_reflns_av_sigmaI/netI 0.0181
_diffrn_reflns_limit_h_max 7
_diffrn_reflns_limit_h_min -7
_diffrn_reflns_limit_k_max 21
_diffrn_reflns_limit_k_min -21
_diffrn_reflns_limit_l_max 13
_diffrn_reflns_limit_l_min -14
_diffrn_reflns_number 8507
_diffrn_reflns_theta_full 25.99
_diffrn_reflns_theta_max 25.99
_diffrn_reflns_theta_min 2.33
_diffrn_standards_decay_% <2
_diffrn_standards_number 0
_exptl_absorpt_coefficient_mu 0.095
_exptl_absorpt_correction_T_max 0.9707
_exptl_absorpt_correction_T_min 0.9400
_exptl_absorpt_correction_type integration
_exptl_absorpt_process_details '(X-RED32; Stoe & Cie, 2002)'
_exptl_crystal_colour brown
_exptl_crystal_density_diffrn 1.337
_exptl_crystal_density_method 'not measured'
_exptl_crystal_description prism
_exptl_crystal_F_000 504
_exptl_crystal_size_max 0.60
_exptl_crystal_size_mid 0.52
_exptl_crystal_size_min 0.39
_refine_diff_density_max 0.099
_refine_diff_density_min -0.104
_refine_ls_extinction_coef 0.025(4)
_refine_ls_extinction_expression Fc^*^=kFc[1+0.001xFc^2^\l^3^/sin(2\q)]^-1/4^
_refine_ls_extinction_method 'SHELXL97 (Sheldrick, 1997)'
_refine_ls_goodness_of_fit_ref 1.026
_refine_ls_hydrogen_treatment mixed
_refine_ls_matrix_type full
_refine_ls_number_parameters 168
_refine_ls_number_reflns 1183
_refine_ls_number_restraints 2
_refine_ls_restrained_S_all 1.025
_refine_ls_R_factor_all 0.0263
_refine_ls_R_factor_gt 0.0253
_refine_ls_shift/su_max 0.000
_refine_ls_shift/su_mean 0.000
_refine_ls_structure_factor_coef Fsqd
_refine_ls_weighting_details 'calc w = 1/[\s^2^(Fo^2^)+(0.0458P)^2^+0.0931P] where P=(Fo^2^+2Fc^2^)/3'
_refine_ls_weighting_scheme calc
_refine_ls_wR_factor_gt 0.0659
_refine_ls_wR_factor_ref 0.0666
_reflns_number_gt 1138
_reflns_number_total 1183
_reflns_threshold_expression I>2\s(I)
_cod_data_source_file rz2022.cif
_cod_data_source_block I
_cod_original_sg_symbol_H-M 'C c'
_cod_database_code 2208982
_cod_database_fobs_code 2208982

loop_
_symmetry_equiv_pos_as_xyz
'x, y, z'
'x, -y, z+1/2'
'x+1/2, y+1/2, z'
'x+1/2, -y+1/2, z+1/2'

loop_
_atom_site_type_symbol
_atom_site_label
_atom_site_fract_x
_atom_site_fract_y
_atom_site_fract_z
_atom_site_U_iso_or_equiv
_atom_site_adp_type
_atom_site_calc_flag
_atom_site_refinement_flags
_atom_site_occupancy
C C2 0.7404(3) 0.21598(10) 0.77051(15) 0.0505(4) Uani d . 1
C C3 0.7108(4) 0.14830(11) 0.82690(17) 0.0623(5) Uani d . 1
H H3 0.8186 0.1314 0.8881 0.075 Uiso calc R 1
C C4 0.5157(4) 0.10686(11) 0.78886(18) 0.0656(5) Uani d . 1
H H4 0.4907 0.0609 0.8246 0.079 Uiso calc R 1
C C5 0.3574(4) 0.13247(12) 0.6988(2) 0.0673(5) Uani d . 1
H H5 0.2256 0.1038 0.6756 0.081 Uiso calc R 1
C C6 0.3886(4) 0.19968(11) 0.64171(17) 0.0606(5) Uani d . 1
H H6 0.2809 0.2164 0.5804 0.073 Uiso calc R 1
C C7 0.5853(3) 0.24110(10) 0.67888(14) 0.0491(4) Uani d . 1
C C8 0.6642(3) 0.31580(10) 0.63582(16) 0.0535(4) Uani d . 1
H H8 0.6968 0.3093 0.5572 0.064 Uiso calc R 1
C C1 0.9226(3) 0.27263(10) 0.79504(16) 0.0565(4) Uani d . 1
C C9 0.5097(3) 0.44376(9) 0.57864(13) 0.0479(4) Uani d . 1
C C10 0.3316(3) 0.49488(11) 0.58353(16) 0.0544(4) Uani d . 1
H H10 0.2227 0.4839 0.6303 0.065 Uiso calc R 1
C C11 0.3133(3) 0.56159(11) 0.52034(16) 0.0545(4) Uani d . 1
H H11 0.1936 0.5954 0.5252 0.065 Uiso calc R 1
C C12 0.4730(3) 0.57820(10) 0.44964(14) 0.0501(4) Uani d . 1
C C13 0.6518(3) 0.52839(10) 0.44534(16) 0.0560(4) Uani d . 1
H H13 0.7604 0.5395 0.3984 0.067 Uiso calc R 1
C C14 0.6720(3) 0.46212(10) 0.50985(16) 0.0541(4) Uani d . 1
H H14 0.7955 0.4295 0.5072 0.065 Uiso calc R 1
N N1 0.5067(3) 0.37439(9) 0.63805(15) 0.0611(4) Uani d . 1
O O1 1.0857(3) 0.27155(9) 0.87252(13) 0.0753(5) Uani d . 1
O O2 0.8869(2) 0.32913(7) 0.71767(12) 0.0613(4) Uani d . 1
O O3 0.4655(3) 0.64365(8) 0.38537(13) 0.0697(4) Uani d . 1
H H3A 0.3525 0.6688 0.3944 0.105 Uiso calc R 1
H H1 0.438(5) 0.3753(13) 0.697(2) 0.068(6) Uiso d . 1

loop_
_atom_site_aniso_label
_atom_site_aniso_U_11
_atom_site_aniso_U_22
_atom_site_aniso_U_33
_atom_site_aniso_U_12
_atom_site_aniso_U_13
_atom_site_aniso_U_23
C2 0.0582(10) 0.0468(8) 0.0457(8) -0.0047(7) 0.0052(7) -0.0019(7)
C3 0.0740(12) 0.0549(10) 0.0553(10) -0.0040(9) 0.0023(9) 0.0098(8)
C4 0.0821(13) 0.0523(10) 0.0639(11) -0.0158(9) 0.0161(10) 0.0033(9)
C5 0.0686(12) 0.0650(11) 0.0689(12) -0.0217(10) 0.0131(10) -0.0116(10)
C6 0.0597(10) 0.0630(10) 0.0558(10) -0.0072(9) -0.0011(8) -0.0053(8)
C7 0.0598(9) 0.0432(8) 0.0438(8) -0.0003(7) 0.0073(7) -0.0034(6)
C8 0.0671(10) 0.0458(8) 0.0481(8) 0.0003(7) 0.0106(8) -0.0015(8)
C1 0.0637(10) 0.0522(9) 0.0526(10) -0.0107(8) 0.0060(8) -0.0015(8)
C9 0.0566(9) 0.0440(8) 0.0430(8) 0.0001(7) 0.0074(7) -0.0021(7)
C10 0.0526(9) 0.0576(9) 0.0563(9) -0.0001(7) 0.0186(7) -0.0004(8)
C11 0.0507(8) 0.0565(10) 0.0575(10) 0.0119(7) 0.0127(7) 0.0008(8)
C12 0.0559(9) 0.0501(8) 0.0448(8) 0.0065(7) 0.0090(7) 0.0036(7)
C13 0.0588(10) 0.0541(9) 0.0596(10) 0.0087(8) 0.0230(8) 0.0071(8)
C14 0.0545(9) 0.0507(8) 0.0595(10) 0.0121(8) 0.0166(8) 0.0047(8)
N1 0.0809(11) 0.0499(8) 0.0576(9) 0.0079(8) 0.0264(8) 0.0066(7)
O1 0.0703(9) 0.0830(10) 0.0655(8) -0.0245(8) -0.0106(7) 0.0037(7)
O2 0.0705(8) 0.0505(7) 0.0626(8) -0.0137(6) 0.0093(6) 0.0016(6)
O3 0.0829(9) 0.0621(9) 0.0700(8) 0.0252(7) 0.0296(7) 0.0226(7)

loop_
_atom_type_symbol
_atom_type_description
_atom_type_scat_dispersion_real
_atom_type_scat_dispersion_imag
_atom_type_scat_source
C C 0.0033 0.0000 'International Tables Vol C Tables 4.2.6.8 and 6.1.1.4'
H H 0.0000 0.0000 'International Tables Vol C Tables 4.2.6.8 and 6.1.1.4'
N N 0.0061 0.0000 'International Tables Vol C Tables 4.2.6.8 and 6.1.1.4'
O O 0.0106 0.0000 'International Tables Vol C Tables 4.2.6.8 and 6.1.1.4'

loop_
_geom_angle_atom_site_label_1
_geom_angle_atom_site_label_2
_geom_angle_atom_site_label_3
_geom_angle
_geom_angle_publ_flag
C7 C2 C3 122.13(17) ?
C7 C2 C1 108.56(15) y
C3 C2 C1 129.28(17) ?
C4 C3 C2 117.32(18) ?
C4 C3 H3 121.3 ?
C2 C3 H3 121.3 ?
C5 C4 C3 120.83(18) ?
C5 C4 H4 119.6 ?
C3 C4 H4 119.6 ?
C4 C5 C6 121.76(18) ?
C4 C5 H5 119.1 ?
C6 C5 H5 119.1 ?
C7 C6 C5 117.60(18) ?
C7 C6 H6 121.2 ?
C5 C6 H6 121.2 ?
C2 C7 C6 120.33(17) y
C2 C7 C8 109.81(16) y
C6 C7 C8 129.84(17) ?
N1 C8 C7 113.02(17) y
N1 C8 O2 113.01(15) y
C7 C8 O2 101.75(14) y
N1 C8 H8 109.6 ?
C7 C8 H8 109.6 ?
O2 C8 H8 109.6 ?
O1 C1 O2 122.81(17) y
O1 C1 C2 127.58(17) y
O2 C1 C2 109.62(16) ?
C14 C9 C10 118.27(15) ?
C14 C9 N1 123.76(15) ?
C10 C9 N1 117.85(15) ?
C11 C10 C9 121.19(16) ?
C11 C10 H10 119.4 ?
C9 C10 H10 119.4 ?
C10 C11 C12 119.93(16) ?
C10 C11 H11 120.0 ?
C12 C11 H11 120.0 ?
O3 C12 C13 117.86(15) ?
O3 C12 C11 122.80(16) ?
C13 C12 C11 119.31(16) ?
C12 C13 C14 120.76(15) ?
C12 C13 H13 119.6 ?
C14 C13 H13 119.6 ?
C13 C14 C9 120.51(15) ?
C13 C14 H14 119.7 ?
C9 C14 H14 119.7 ?
C8 N1 C9 124.65(16) y
C8 N1 H1 115.8(16) ?
C9 N1 H1 115.6(16) ?
C1 O2 C8 110.18(13) y
C12 O3 H3A 109.5 ?

loop_
_geom_bond_atom_site_label_1
_geom_bond_atom_site_label_2
_geom_bond_distance
_geom_bond_publ_flag
C2 C7 1.371(2) y
C2 C3 1.381(3) ?
C2 C1 1.457(2) y
C3 C4 1.375(3) ?
C3 H3 0.9300 ?
C4 C5 1.371(3) ?
C4 H4 0.9300 ?
C5 C6 1.380(3) ?
C5 H5 0.9300 ?
C6 C7 1.380(3) ?
C6 H6 0.9300 ?
C7 C8 1.501(2) y
C8 N1 1.387(2) y
C8 O2 1.519(2) y
C8 H8 0.9800 ?
C1 O1 1.216(2) y
C1 O2 1.337(2) ?
C9 C14 1.386(2) ?
C9 C10 1.388(2) ?
C9 N1 1.401(2) y
C10 C11 1.378(3) ?
C10 H10 0.9300 ?
C11 C12 1.383(3) ?
C11 H11 0.9300 ?
C12 O3 1.368(2) y
C12 C13 1.376(2) ?
C13 C14 1.380(2) ?
C13 H13 0.9300 ?
C14 H14 0.9300 ?
N1 H1 0.85(3) ?
O3 H3A 0.8200 ?

loop_
_geom_hbond_atom_site_label_D
_geom_hbond_atom_site_label_H
_geom_hbond_atom_site_label_A
_geom_hbond_site_symmetry_A
_geom_hbond_distance_DH
_geom_hbond_distance_HA
_geom_hbond_distance_DA
_geom_hbond_angle_DHA
O3 H3A O1 2_464 0.82 1.87 2.673(2) 165
N1 H1 O3 2_565 0.85(3) 2.23(3) 2.972(2) 147(2)
C8 H8 O1 4_454 0.98 2.59 3.417(2) 143
C3 H3 Cg2 4_555 0.93 3.00 3.777(2) 142
C5 H5 Cg2 3_455 0.93 2.70 3.513(2) 147
C11 H11 Cg1 3_445 0.93 3.05 3.722(2) 130

loop_
_geom_torsion_atom_site_label_1
_geom_torsion_atom_site_label_2
_geom_torsion_atom_site_label_3
_geom_torsion_atom_site_label_4
_geom_torsion
_geom_torsion_publ_flag
C7 C2 C3 C4 -1.1(3) ?
C1 C2 C3 C4 176.9(2) ?
C2 C3 C4 C5 -0.3(3) ?
C3 C4 C5 C6 1.1(3) ?
C4 C5 C6 C7 -0.5(3) ?
C3 C2 C7 C6 1.7(3) ?
C1 C2 C7 C6 -176.61(17) ?
C3 C2 C7 C8 -179.83(18) ?
C1 C2 C7 C8 1.8(2) ?
C5 C6 C7 C2 -0.9(3) ?
C5 C6 C7 C8 -179.01(19) ?
C2 C7 C8 N1 -121.78(18) ?
C6 C7 C8 N1 56.5(3) ?
C2 C7 C8 O2 -0.31(18) ?
C6 C7 C8 O2 177.94(18) ?
C7 C2 C1 O1 177.2(2) ?
C3 C2 C1 O1 -1.0(3) y
C7 C2 C1 O2 -2.8(2) ?
C3 C2 C1 O2 178.97(19) ?
C14 C9 C10 C11 1.1(3) ?
N1 C9 C10 C11 -175.00(17) ?
C9 C10 C11 C12 0.6(3) ?
C10 C11 C12 O3 -179.52(17) ?
C10 C11 C12 C13 -1.4(3) ?
O3 C12 C13 C14 178.72(16) ?
C11 C12 C13 C14 0.5(3) ?
C12 C13 C14 C9 1.2(3) ?
C10 C9 C14 C13 -2.0(3) ?
N1 C9 C14 C13 173.85(16) ?
C7 C8 N1 C9 -164.02(16) ?
O2 C8 N1 C9 81.1(2) ?
C14 C9 N1 C8 0.1(3) y
C10 C9 N1 C8 175.98(18) ?
O1 C1 O2 C8 -177.37(19) y
C2 C1 O2 C8 2.64(19) ?
N1 C8 O2 C1 120.02(17) ?
C7 C8 O2 C1 -1.47(17) ?

loop_
_cod_related_entry_id
_cod_related_entry_database
_cod_related_entry_code
1 ChemSpider 451855
